data_4346131
loop_
_publ_author_name
'Bala, Sukhen'
'Sen Bishwas, Mousumi'
'Pramanik, Bhaskar'
'Khanra, Sumit'
'Fromm, Katharina M.'
'Poddar, Pankaj'
'Mondal, Raju'

_publ_section_title
;
 Construction of Polynuclear Lanthanide (Ln = Dy(III), Tb(III), and
 Nd(III)) Cage Complexes Using Pyridine-Pyrazole-Based Ligands: Versatile
 Molecular Topologies and SMM Behavior.
;
_journal_issue 17
_journal_name_full 'Inorganic chemistry'
_journal_page_first 8197
_journal_page_last 8206
_journal_paper_doi 10.1021/acs.inorgchem.5b00334
_journal_volume 54
_journal_year 2015
_chemical_formula_sum 'C120 H126 N38 Nd6 O30'
_chemical_formula_weight 3446.03
_space_group_IT_number 154
_space_group_name_Hall 'P 32 2"'
_space_group_name_H-M_alt 'P 32 2 1'
_symmetry_cell_setting hexagonal
_symmetry_space_group_name_H-M 'P 32 2 1'
_atom_sites_solution_hydrogens geom
_atom_sites_solution_primary direct
_atom_sites_solution_secondary difmap
_audit_creation_method SHELXL-97
_cell_angle_alpha 90.00
_cell_angle_beta 90.00
_cell_angle_gamma 120.00
_cell_formula_units_Z 3
_cell_length_a 16.7861(4)
_cell_length_b 16.7861(4)
_cell_length_c 47.371(2)
_cell_measurement_reflns_used 5456
_cell_measurement_temperature 120(2)
_cell_measurement_theta_max 29.81
_cell_measurement_theta_min 2.42
_cell_volume 11559.6(6)
_computing_cell_refinement 'Bruker APEX-2'
_computing_data_collection 'Bruker APEX-2'
_computing_data_reduction 'Bruker SHELXTL'
_computing_molecular_graphics 'Bruker SHELXTL'
_computing_publication_material 'Bruker SHELXTL'
_computing_structure_refinement 'SHELXL-97 (Sheldrick, 1997)'
_computing_structure_solution 'SHELXS-97 (Sheldrick, 1990)'
_diffrn_ambient_temperature 120(2)
_diffrn_detector_area_resol_mean 8
_diffrn_measured_fraction_theta_full 0.998
_diffrn_measured_fraction_theta_max 0.998
_diffrn_measurement_device_type 'Bruker APEX-2 CCD area detector'
_diffrn_measurement_method '/w scans'
_diffrn_radiation_monochromator graphite
_diffrn_radiation_source 'fine-focus sealed tube'
_diffrn_radiation_type MoK\a
_diffrn_radiation_wavelength 0.71073
_diffrn_reflns_av_R_equivalents 0.2455
_diffrn_reflns_av_sigmaI/netI 0.2543
_diffrn_reflns_limit_h_max 23
_diffrn_reflns_limit_h_min -18
_diffrn_reflns_limit_k_max 23
_diffrn_reflns_limit_k_min -23
_diffrn_reflns_limit_l_max 66
_diffrn_reflns_limit_l_min -60
_diffrn_reflns_number 166758
_diffrn_reflns_theta_full 29.72
_diffrn_reflns_theta_max 29.72
_diffrn_reflns_theta_min 1.47
_diffrn_standards_decay_% 0
_exptl_absorpt_coefficient_mu 2.060
_exptl_absorpt_correction_T_max 1.0000
_exptl_absorpt_correction_T_min 0.557916
_exptl_absorpt_correction_type multi-scan
_exptl_absorpt_process_details 'SADABS v.2.03 (Bruker, 2001), wR2(int)=0.1329 before correction'
_exptl_crystal_colour Yellow
_exptl_crystal_density_diffrn 1.485
_exptl_crystal_density_meas ?
_exptl_crystal_density_method 'not measured'
_exptl_crystal_description Cube
_exptl_crystal_F_000 5136
_exptl_crystal_size_max 0.28
_exptl_crystal_size_mid 0.26
_exptl_crystal_size_min 0.22
_refine_diff_density_max 1.818
_refine_diff_density_min -1.666
_refine_diff_density_rms 0.212
_refine_ls_abs_structure_details 'Flack H D (1983), Acta Cryst. A39, 876-881'
_refine_ls_abs_structure_Flack 0.02(3)
_refine_ls_extinction_method none
_refine_ls_goodness_of_fit_ref 0.967
_refine_ls_hydrogen_treatment constr
_refine_ls_matrix_type full
_refine_ls_number_parameters 866
_refine_ls_number_reflns 21876
_refine_ls_number_restraints 2
_refine_ls_restrained_S_all 0.967
_refine_ls_R_factor_all 0.1913
_refine_ls_R_factor_gt 0.0856
_refine_ls_shift/su_max 0.002
_refine_ls_shift/su_mean 0.000
_refine_ls_structure_factor_coef Fsqd
_refine_ls_weighting_details 'calc w=1/[\s^2^(Fo^2^)+(0.1000P)^2^+0.0000P] where P=(Fo^2^+2Fc^2^)/3'
_refine_ls_weighting_scheme calc
_refine_ls_wR_factor_gt 0.1965
_refine_ls_wR_factor_ref 0.2238
_reflns_number_gt 9864
_reflns_number_total 21876
_reflns_threshold_expression I>2\s(I)
_cod_data_source_file ic5b00334_si_005.cif
_cod_data_source_block 12sbj015_0m
_cod_depositor_comments
;
The following automatic conversions were performed:

data item '_symmetry_cell_setting' value 'Hexagonal' was changed to
'hexagonal' in accordance with the
/home/saulius/struct/COD-crude-data/automatic-downloads/DataCite-retrospective/ACS/depositions/lib/dictionaries/cif_core.dic
dictionary named 'cif_core.dic' version 2.4.2 last updated on
2011-04-26.

data item '_exptl_crystal_density_meas' value 'not measured' was
changed to '?' -- the value is perceived as not measured.

Automatic conversion script
Id: cif_fix_values 6909 2019-04-08 15:41:33Z antanas 
;
_cod_original_cell_volume 11559.7(7)
_cod_original_sg_symbol_H-M P3(2)21
_cod_database_code 4346131

loop_
_symmetry_equiv_pos_as_xyz
'x, y, z'
'-y, x-y, z+2/3'
'-x+y, -x, z+1/3'
'y, x, -z'
'x-y, -y, -z+1/3'
'-x, -x+y, -z+2/3'

loop_
_atom_site_label
_atom_site_type_symbol
_atom_site_fract_x
_atom_site_fract_y
_atom_site_fract_z
_atom_site_U_iso_or_equiv
_atom_site_adp_type
_atom_site_occupancy
_atom_site_symmetry_multiplicity
_atom_site_calc_flag
_atom_site_refinement_flags
_atom_site_disorder_assembly
_atom_site_disorder_group
Nd1 Nd -0.38770(7) 1.0000 -0.3333 0.0346(2) Uani 1 2 d S . .
Nd2 Nd -0.63110(7) 1.0000 -0.3333 0.0389(3) Uani 1 2 d S . .
Nd3 Nd -0.43152(5) 1.10577(5) -0.270072(14) 0.03499(18) Uani 1 1 d . . .
Nd4 Nd -0.37203(6) 1.15261(6) -0.177650(14) 0.0400(2) Uani 1 1 d . . .
C7 C -0.1720(10) 1.4019(10) -0.2721(3) 0.046(4) Uani 1 1 d . A .
H7A H -0.1224 1.4469 -0.2620 0.055 Uiso 1 1 calc R . .
O1B O -0.6031(6) 0.9981(6) -0.28129(18) 0.038(2) Uani 1 1 d . . .
C7Y C -0.5207(19) 1.2766(15) -0.3836(4) 0.117(10) Uani 1 1 d . . .
H7YA H -0.5178 1.2866 -0.3635 0.176 Uiso 1 1 calc R . .
H7YB H -0.5771 1.2217 -0.3882 0.176 Uiso 1 1 calc R . .
H7YC H -0.5182 1.3281 -0.3932 0.176 Uiso 1 1 calc R . .
N3A N -0.4083(8) 1.0054(8) -0.2349(2) 0.035(3) Uani 1 1 d . . .
O1W O -0.4671(6) 1.0897(6) -0.32104(15) 0.037(2) Uani 1 1 d . . .
N13Y N -0.4442(10) 1.2666(10) -0.3922(3) 0.059(4) Uani 1 1 d . . .
N2 N -0.2654(9) 1.3192(8) -0.3058(2) 0.047(3) Uani 1 1 d . A .
H2A H -0.2881 1.3003 -0.3223 0.056 Uiso 1 1 calc R . .
C16 C -0.3589(16) 1.4888(13) -0.2123(3) 0.079(7) Uani 1 1 d . . .
H16A H -0.3776 1.4587 -0.2303 0.119 Uiso 1 1 calc R . .
H16B H -0.2947 1.5342 -0.2129 0.119 Uiso 1 1 calc R . .
H16C H -0.3940 1.5182 -0.2081 0.119 Uiso 1 1 calc R . .
C8A C -0.4212(11) 0.9239(10) -0.2423(3) 0.046(4) Uani 1 1 d . A .
C7A C -0.4181(13) 0.8741(11) -0.2175(2) 0.055(5) Uani 1 1 d . . .
H7AA H -0.4760 0.8179 -0.2143 0.066 Uiso 1 1 calc R A .
H7AB H -0.3687 0.8601 -0.2186 0.066 Uiso 1 1 calc R . .
O1 O -0.3373(6) 1.2095(6) -0.22770(16) 0.037(2) Uani 1 1 d . . .
C7B C -0.6819(11) 0.9940(10) -0.2070(2) 0.046(4) Uani 1 1 d . . .
H7BA H -0.7449 0.9631 -0.2036 0.056 Uiso 1 1 calc R . .
N4A N -0.4130(9) 0.8426(7) -0.2822(2) 0.045(3) Uani 1 1 d . A .
O2 O -0.3130(9) 1.2089(8) -0.13369(18) 0.062(3) Uani 1 1 d . A .
N2B N -0.5290(9) 1.0782(8) -0.2013(2) 0.045(3) Uani 1 1 d . A .
O4N O -0.4173(8) 1.2677(8) -0.1768(2) 0.061(3) Uani 1 1 d . A .
C10 C -0.1803(12) 1.3709(11) -0.1663(3) 0.064(5) Uani 1 1 d . . .
H10A H -0.1368 1.4287 -0.1730 0.077 Uiso 1 1 calc R A .
O1A O -0.4585(6) 0.9539(6) -0.28717(17) 0.036(2) Uani 1 1 d . . .
N5A N -0.4092(9) 0.8485(8) -0.3118(2) 0.044(3) Uani 1 1 d . . .
O48 O -0.3898(9) 1.2689(9) -0.3501(2) 0.070(4) Uani 1 1 d . . .
C9A C -0.4357(10) 0.9025(10) -0.2720(3) 0.042(3) Uani 1 1 d . A .
C1B C -0.5192(13) 1.1067(10) -0.1165(3) 0.055(4) Uani 1 1 d . . .
H1BA H -0.4617 1.1362 -0.1079 0.066 Uiso 1 1 calc R A .
C6A C -0.4009(11) 0.9415(9) -0.1965(3) 0.039(4) Uani 1 1 d . A .
C15 C -0.2296(15) 1.2743(17) -0.0933(4) 0.082(7) Uani 1 1 d . A .
H15A H -0.2739 1.2238 -0.0833 0.098 Uiso 1 1 calc R . .
N2A N -0.3993(8) 1.0154(7) -0.2065(2) 0.041(3) Uani 1 1 d . A .
N3B N -0.5465(9) 1.0587(10) -0.2296(2) 0.057(4) Uani 1 1 d . . .
N3 N -0.3054(8) 1.2753(7) -0.2812(2) 0.039(3) Uani 1 1 d . . .
N62 N -0.3755(10) 1.4174(9) -0.1893(2) 0.056(4) Uani 1 1 d . A .
O1WS O -0.5082(7) 1.2004(7) -0.27451(19) 0.048(3) Uani 1 1 d . . .
H1WA H -0.5493 1.1772 -0.2863 0.072 Uiso 1 1 calc R A .
C8B C -0.6348(10) 1.0079(10) -0.2335(3) 0.042(3) Uani 1 1 d . A .
C8 C -0.2506(11) 1.3239(11) -0.2608(3) 0.044(4) Uani 1 1 d . A .
C9 C -0.2682(12) 1.2915(12) -0.2311(3) 0.052(4) Uani 1 1 d . . .
C3B C -0.6875(12) 1.0280(14) -0.1124(3) 0.066(5) Uani 1 1 d . . .
H3BA H -0.7415 1.0048 -0.1020 0.079 Uiso 1 1 calc R A .
N4 N -0.2143(9) 1.3500(9) -0.2126(2) 0.046(3) Uani 1 1 d . A .
C81 C -0.3878(14) 1.2636(12) -0.3752(3) 0.061(5) Uani 1 1 d . . .
H81A H -0.3406 1.2566 -0.3829 0.073 Uiso 1 1 calc R . .
C1A C -0.3886(13) 0.9972(11) -0.1217(3) 0.058(5) Uani 1 1 d . . .
H1AA H -0.3853 1.0453 -0.1110 0.069 Uiso 1 1 calc R A .
N5 N -0.2326(9) 1.3168(9) -0.1851(2) 0.045(3) Uani 1 1 d . A .
N1B N -0.5298(10) 1.0896(9) -0.1457(2) 0.048(3) Uani 1 1 d . A .
C9B C -0.6604(10) 0.9879(10) -0.2621(3) 0.045(3) Uani 1 1 d . . .
N1A N -0.3971(9) 1.0005(8) -0.1500(2) 0.040(3) Uani 1 1 d . A .
C5B C -0.6085(11) 1.0475(9) -0.1574(3) 0.040(3) Uani 1 1 d . . .
C4A C -0.3823(13) 0.8562(12) -0.1237(3) 0.060(5) Uani 1 1 d . . .
H4AA H -0.3802 0.8074 -0.1152 0.072 Uiso 1 1 calc R A .
N5B N -0.7736(9) 0.9262(10) -0.2981(2) 0.056(4) Uani 1 1 d . . .
N4B N -0.7544(8) 0.9457(9) -0.2690(2) 0.045(3) Uani 1 1 d . A .
C10B C -0.8548(13) 0.8925(14) -0.3030(3) 0.067(5) Uani 1 1 d . A .
H10B H -0.8920 0.8878 -0.2878 0.080 Uiso 1 1 calc R . .
C3A C -0.3836(12) 0.8643(12) -0.1535(3) 0.054(4) Uani 1 1 d . A .
H3AA H -0.3768 0.8231 -0.1649 0.065 Uiso 1 1 calc R . .
C2A C -0.3846(14) 0.9264(11) -0.1074(3) 0.065(5) Uani 1 1 d . A .
H2AA H -0.3834 0.9251 -0.0877 0.078 Uiso 1 1 calc R . .
C5A C -0.3948(12) 0.9329(10) -0.1657(3) 0.053(5) Uani 1 1 d . . .
C6B C -0.6133(10) 1.0361(11) -0.1886(2) 0.042(4) Uani 1 1 d . A .
C4B C -0.6905(10) 1.0137(10) -0.1425(3) 0.043(3) Uani 1 1 d . A .
H4BB H -0.7467 0.9823 -0.1518 0.052 Uiso 1 1 calc R . .
C2B C -0.6074(10) 1.0740(11) -0.1001(3) 0.052(4) Uani 1 1 d . A .
H2BA H -0.6045 1.0869 -0.0809 0.062 Uiso 1 1 calc R . .
C11 C -0.1762(11) 1.3589(12) -0.1367(3) 0.057(5) Uani 1 1 d . A .
C16G C -0.2344(11) 1.2803(12) -0.1207(3) 0.055(4) Uani 1 1 d . . .
C14 C -0.159(3) 1.343(3) -0.0805(5) 0.150(15) Uani 1 1 d . . .
H14A H -0.1542 1.3384 -0.0611 0.180 Uiso 1 1 calc R A .
C6 C -0.1829(13) 1.3985(11) -0.3003(3) 0.058(4) Uani 1 1 d . . .
C5 C -0.1266(13) 1.4596(11) -0.3236(4) 0.068(5) Uani 1 1 d . A .
N1 N -0.1495(13) 1.4242(11) -0.3500(3) 0.095(6) Uani 1 1 d . . .
H1A H -0.1955 1.3701 -0.3529 0.114 Uiso 1 1 calc R A .
C4 C -0.0637(13) 1.5402(12) -0.3188(3) 0.061(5) Uani 1 1 d . . .
H4B H -0.0576 1.5633 -0.3006 0.074 Uiso 1 1 calc R A .
C2 C -0.032(4) 1.554(3) -0.3700(9) 0.25(3) Uani 1 1 d . . .
H2B H -0.0014 1.5851 -0.3862 0.300 Uiso 1 1 calc R A .
C4M C -0.3502(13) 1.4555(13) -0.1600(3) 0.070(6) Uani 1 1 d . . .
H4MA H -0.3641 1.4064 -0.1470 0.105 Uiso 1 1 calc R . .
H4MB H -0.3847 1.4849 -0.1550 0.105 Uiso 1 1 calc R . .
H4MC H -0.2856 1.4996 -0.1592 0.105 Uiso 1 1 calc R . .
C4N C -0.4062(13) 1.3314(13) -0.1966(4) 0.068(5) Uani 1 1 d . . .
H4NA H -0.4205 1.3138 -0.2153 0.082 Uiso 1 1 calc R A .
C13 C -0.0886(16) 1.4245(19) -0.0938(4) 0.092(7) Uani 1 1 d . A .
H13A H -0.0377 1.4703 -0.0843 0.111 Uiso 1 1 calc R . .
C12 C -0.1039(14) 1.4275(17) -0.1208(4) 0.105(9) Uani 1 1 d . . .
H12A H -0.0626 1.4806 -0.1304 0.126 Uiso 1 1 calc R A .
C1X C -0.436(2) 1.2529(18) -0.4244(3) 0.150(14) Uani 1 1 d . . .
H1XA H -0.3820 1.2488 -0.4279 0.225 Uiso 1 1 calc R . .
H1XB H -0.4320 1.3043 -0.4346 0.225 Uiso 1 1 calc R . .
H1XC H -0.4894 1.1974 -0.4306 0.225 Uiso 1 1 calc R . .
C1 C -0.098(3) 1.477(2) -0.3714(4) 0.145(14) Uani 1 1 d . A .
H1B H -0.1139 1.4514 -0.3894 0.174 Uiso 1 1 calc R . .
C3 C 0.0002(18) 1.599(3) -0.3404(5) 0.179(19) Uani 1 1 d . A .
H3A H 0.0613 1.6096 -0.3365 0.215 Uiso 1 1 calc R . .
H3B H 0.0031 1.6586 -0.3403 0.215 Uiso 1 1 calc R . .
C11B C -0.9035(12) 0.8566(13) -0.3314(3) 0.061(5) Uani 1 1 d . . .
C16B C -0.8501(11) 0.8529(10) -0.3543(3) 0.047(4) Uani 1 1 d . A .
C12B C -0.9990(12) 0.8274(14) -0.3330(3) 0.076(6) Uani 1 1 d . A .
H12B H -1.0335 0.8239 -0.3172 0.091 Uiso 1 1 calc R . .
C13B C -1.0358(14) 0.8051(18) -0.3591(4) 0.093(7) Uani 1 1 d . . .
H13B H -1.0962 0.7919 -0.3615 0.111 Uiso 1 1 calc R A .
C14B C -0.9889(15) 0.8009(15) -0.3820(3) 0.081(6) Uani 1 1 d . A .
H14B H -1.0210 0.7734 -0.3985 0.098 Uiso 1 1 calc R . .
C15B C -0.8991(11) 0.8348(11) -0.3814(4) 0.061(5) Uani 1 1 d . . .
H15B H -0.8664 0.8475 -0.3982 0.074 Uiso 1 1 calc R A .
O2B O -0.7644(7) 0.8773(7) -0.35335(18) 0.046(3) Uani 1 1 d . . .
C10A C -0.3790(13) 0.7933(12) -0.3218(3) 0.060(5) Uani 1 1 d . A .
H10C H -0.3701 0.7555 -0.3094 0.072 Uiso 1 1 calc R . .
C11A C -0.3592(10) 0.7916(10) -0.3527(3) 0.042(4) Uani 1 1 d . . .
C12A C -0.3213(13) 0.7346(12) -0.3581(3) 0.065(5) Uani 1 1 d . A .
H12C H -0.3143 0.7032 -0.3430 0.077 Uiso 1 1 calc R . .
C16A C -0.3742(10) 0.8377(11) -0.3744(3) 0.049(4) Uani 1 1 d . A .
C13A C -0.2928(12) 0.7227(11) -0.3855(4) 0.061(5) Uani 1 1 d . . .
H13C H -0.2646 0.6879 -0.3886 0.074 Uiso 1 1 calc R A .
C14A C -0.3106(11) 0.7670(12) -0.4068(3) 0.054(4) Uani 1 1 d . A .
H14C H -0.2974 0.7586 -0.4252 0.065 Uiso 1 1 calc R . .
C15A C -0.3485(12) 0.8254(10) -0.4020(3) 0.051(4) Uani 1 1 d . . .
H15C H -0.3565 0.8559 -0.4171 0.061 Uiso 1 1 calc R A .
O2A O -0.4102(7) 0.8902(7) -0.37100(17) 0.044(3) Uani 1 1 d . . .
O1D O -0.2436(11) 1.0000 -0.3333 0.076(5) Uani 1 2 d S . .
O1SS O -0.2277(15) 1.1393(14) -0.1784(4) 0.030(5) Uiso 0.50 1 d PD A .
O1SE O -0.4231(11) 1.3907(9) -0.2773(3) 0.091(4) Uani 1 1 d . . .
N1SE N -0.3293(14) 1.5026(13) -0.3063(3) 0.081(5) Uani 1 1 d . . .
C3SE C -0.392(2) 1.412(2) -0.2995(4) 0.111(10) Uani 1 1 d . . .
H3SA H -0.4083 1.3667 -0.3133 0.133 Uiso 1 1 calc R . .
C2SE C -0.2965(18) 1.5219(15) -0.3347(4) 0.123(11) Uani 1 1 d . . .
H2SA H -0.3220 1.4655 -0.3452 0.185 Uiso 1 1 calc R . .
H2SB H -0.2306 1.5511 -0.3348 0.185 Uiso 1 1 calc R . .
H2SC H -0.3150 1.5620 -0.3433 0.185 Uiso 1 1 calc R . .
C1SE C -0.308(2) 1.5721(13) -0.2854(4) 0.120(11) Uani 1 1 d . . .
H1SA H -0.3380 1.5436 -0.2680 0.180 Uiso 1 1 calc R . .
H1SB H -0.3298 1.6124 -0.2917 0.180 Uiso 1 1 calc R . .
H1SC H -0.2430 1.6068 -0.2826 0.180 Uiso 1 1 calc R . .
O1WC O -1.0948(10) 0.7952(9) -0.2624(3) 0.099(5) Uani 1 1 d . . .
O1WB O -0.1199(18) 1.5451(11) -0.2139(3) 0.169(10) Uani 1 1 d . . .
O1WD O -0.8996(18) 0.9314(18) -0.2313(5) 0.196(10) Uiso 1 1 d . . .
N1S" N -0.0924(19) 1.2260(19) -0.1606(6) 0.095(8) Uiso 0.70 1 d P . 1
C1S" C -0.204(2) 1.167(2) -0.1839(7) 0.077(11) Uiso 0.70 1 d P A 1
C3S" C -0.119(3) 1.161(3) -0.1285(8) 0.115(12) Uiso 0.70 1 d P B 1
C2S" C -0.008(6) 1.295(4) -0.1547(12) 0.21(3) Uiso 0.70 1 d P . 1
C3S' C -0.144(5) 0.969(5) -0.1883(14) 0.08(2) Uiso 0.30 1 d P A 2
C1S' C -0.197(4) 1.078(3) -0.1850(11) 0.067(16) Uiso 0.30 1 d PD A 2
N1S' N -0.148(3) 1.042(3) -0.1715(8) 0.059(11) Uiso 0.30 1 d PD A 2
C2S' C -0.126(5) 1.092(5) -0.1452(15) 0.09(2) Uiso 0.30 1 d P A 2

loop_
_atom_site_aniso_label
_atom_site_aniso_U_11
_atom_site_aniso_U_22
_atom_site_aniso_U_33
_atom_site_aniso_U_23
_atom_site_aniso_U_13
_atom_site_aniso_U_12
Nd1 0.0416(5) 0.0362(6) 0.0242(5) -0.0034(4) -0.0017(2) 0.0181(3)
Nd2 0.0452(5) 0.0404(7) 0.0294(5) -0.0048(5) -0.0024(2) 0.0202(3)
Nd3 0.0455(4) 0.0345(4) 0.0229(3) -0.0024(3) -0.0019(3) 0.0185(4)
Nd4 0.0552(5) 0.0415(5) 0.0237(3) -0.0032(3) -0.0034(3) 0.0246(4)
C7 0.043(9) 0.038(8) 0.038(8) 0.001(6) -0.004(6) 0.006(7)
O1B 0.046(6) 0.036(6) 0.035(5) 0.010(4) 0.009(4) 0.023(5)
C7Y 0.17(3) 0.071(15) 0.066(13) 0.038(11) 0.037(16) 0.030(17)
N3A 0.045(7) 0.040(7) 0.024(5) -0.008(5) -0.006(5) 0.024(6)
O1W 0.047(5) 0.029(5) 0.017(4) -0.005(3) -0.002(4) 0.004(4)
N13Y 0.054(9) 0.056(9) 0.044(8) 0.007(7) 0.003(7) 0.010(8)
N2 0.071(9) 0.038(7) 0.026(6) 0.004(5) -0.004(6) 0.023(7)
C16 0.15(2) 0.075(14) 0.034(8) 0.005(9) 0.006(10) 0.077(15)
C8A 0.053(10) 0.039(8) 0.028(7) 0.003(6) -0.002(7) 0.009(8)
C7A 0.095(14) 0.070(11) 0.017(6) -0.012(7) -0.014(7) 0.053(10)
O1 0.039(6) 0.032(5) 0.028(5) -0.006(4) 0.006(4) 0.008(5)
C7B 0.053(9) 0.056(9) 0.030(7) 0.005(6) 0.018(7) 0.027(8)
N4A 0.065(8) 0.020(6) 0.025(6) -0.002(4) -0.001(5) 0.003(6)
O2 0.105(10) 0.056(7) 0.023(5) -0.001(5) -0.003(5) 0.038(7)
N2B 0.059(8) 0.032(7) 0.046(7) -0.009(5) 0.007(6) 0.025(6)
O4N 0.071(8) 0.078(9) 0.044(6) 0.009(6) 0.011(5) 0.044(7)
C10 0.056(11) 0.039(9) 0.061(10) -0.009(8) 0.033(9) -0.003(8)
O1A 0.030(5) 0.048(6) 0.032(5) -0.017(4) -0.005(4) 0.021(5)
N5A 0.071(9) 0.041(7) 0.016(5) 0.002(5) 0.010(5) 0.025(7)
O48 0.107(11) 0.075(8) 0.030(5) -0.012(5) -0.015(6) 0.046(8)
C9A 0.042(8) 0.047(9) 0.026(6) 0.007(6) -0.003(6) 0.014(8)
C1B 0.083(13) 0.034(9) 0.048(9) 0.009(7) 0.015(8) 0.028(9)
C6A 0.071(11) 0.035(8) 0.023(6) -0.002(5) -0.016(6) 0.036(8)
C15 0.094(16) 0.13(2) 0.046(10) -0.048(12) -0.048(10) 0.075(15)
N2A 0.057(8) 0.026(6) 0.034(6) -0.006(5) -0.017(5) 0.015(6)
N3B 0.060(9) 0.084(11) 0.028(6) 0.006(7) 0.007(6) 0.038(9)
N3 0.051(8) 0.024(6) 0.038(6) 0.012(5) 0.011(6) 0.015(6)
N62 0.092(11) 0.049(9) 0.043(7) -0.001(6) -0.003(7) 0.046(8)
O1WS 0.052(7) 0.058(7) 0.045(6) -0.012(5) -0.008(5) 0.036(6)
C8B 0.042(9) 0.031(8) 0.037(7) -0.017(6) 0.006(6) 0.005(7)
C8 0.061(10) 0.053(9) 0.023(7) -0.004(6) 0.005(7) 0.033(8)
C9 0.061(11) 0.062(11) 0.045(9) -0.007(8) -0.003(8) 0.039(10)
C3B 0.058(12) 0.101(16) 0.044(9) 0.008(10) 0.001(8) 0.044(11)
N4 0.055(8) 0.057(8) 0.019(5) 0.002(5) -0.004(5) 0.024(7)
C81 0.086(14) 0.068(12) 0.025(8) -0.002(7) 0.001(8) 0.035(11)
C1A 0.113(15) 0.067(11) 0.027(7) -0.009(7) -0.014(8) 0.070(12)
N5 0.039(7) 0.054(8) 0.030(6) 0.001(5) 0.005(5) 0.013(7)
N1B 0.079(10) 0.047(8) 0.023(6) -0.004(5) -0.006(6) 0.035(8)
C9B 0.052(9) 0.040(8) 0.050(8) 0.009(7) 0.018(7) 0.028(8)
N1A 0.062(8) 0.035(6) 0.027(5) 0.008(5) 0.005(5) 0.027(6)
C5B 0.071(11) 0.030(8) 0.032(7) -0.005(6) 0.003(7) 0.036(8)
C4A 0.110(15) 0.079(12) 0.032(8) -0.001(8) 0.006(8) 0.078(12)
N5B 0.038(8) 0.067(10) 0.036(7) -0.015(6) 0.000(6) 0.007(7)
N4B 0.038(7) 0.066(9) 0.026(5) -0.001(6) -0.005(5) 0.022(7)
C10B 0.062(12) 0.112(16) 0.025(7) -0.009(9) -0.001(7) 0.042(12)
C3A 0.084(13) 0.078(12) 0.033(7) -0.021(8) -0.018(8) 0.065(11)
C2A 0.151(18) 0.062(11) 0.018(6) -0.012(7) -0.010(8) 0.081(12)
C5A 0.080(12) 0.038(9) 0.031(8) 0.006(6) 0.006(7) 0.022(8)
C6B 0.062(10) 0.072(10) 0.019(6) -0.017(6) -0.014(6) 0.055(9)
C4B 0.039(9) 0.039(8) 0.039(7) 0.005(6) 0.001(6) 0.010(7)
C2B 0.041(9) 0.069(11) 0.034(8) 0.009(7) 0.015(7) 0.018(9)
C11 0.050(10) 0.065(11) 0.039(8) -0.016(8) -0.013(8) 0.014(9)
C16G 0.043(10) 0.076(12) 0.038(8) -0.011(8) -0.008(7) 0.023(9)
C14 0.29(5) 0.20(4) 0.068(16) 0.02(2) 0.03(2) 0.20(4)
C6 0.081(13) 0.049(10) 0.049(9) 0.000(8) 0.018(9) 0.035(10)
C5 0.081(14) 0.034(10) 0.074(12) 0.001(8) 0.032(10) 0.017(10)
N1 0.152(18) 0.046(9) 0.059(9) -0.006(8) -0.018(10) 0.029(11)
C4 0.067(12) 0.049(11) 0.060(10) 0.019(8) 0.013(9) 0.024(10)
C2 0.36(7) 0.21(4) 0.26(5) 0.22(4) 0.24(5) 0.20(5)
C4M 0.075(13) 0.083(14) 0.050(9) -0.042(9) -0.010(9) 0.037(11)
C4N 0.092(15) 0.074(14) 0.051(10) -0.008(9) 0.017(9) 0.051(12)
C13 0.086(16) 0.13(2) 0.054(12) -0.024(13) -0.010(11) 0.053(16)
C12 0.068(14) 0.13(2) 0.061(12) -0.019(13) 0.019(11) 0.006(14)
C1X 0.30(4) 0.12(2) 0.033(10) -0.026(12) -0.056(17) 0.11(3)
C1 0.30(5) 0.15(3) 0.036(10) 0.050(15) 0.059(18) 0.16(3)
C3 0.072(17) 0.30(5) 0.11(2) 0.11(3) 0.036(16) 0.05(2)
C11B 0.057(11) 0.086(13) 0.036(8) 0.008(8) 0.004(7) 0.032(10)
C16B 0.043(10) 0.038(9) 0.037(8) -0.001(6) 0.009(7) 0.004(7)
C12B 0.051(10) 0.097(15) 0.043(9) -0.016(10) -0.010(8) 0.010(11)
C13B 0.071(13) 0.18(2) 0.065(12) -0.017(14) -0.023(10) 0.089(16)
C14B 0.092(16) 0.123(18) 0.046(10) -0.038(10) -0.034(10) 0.067(15)
C15B 0.044(10) 0.053(10) 0.060(10) 0.004(8) 0.003(8) 0.005(8)
O2B 0.048(7) 0.050(6) 0.031(5) 0.010(4) 0.014(4) 0.017(5)
C10A 0.114(15) 0.071(12) 0.024(7) 0.018(7) 0.009(8) 0.067(12)
C11A 0.051(9) 0.043(9) 0.028(7) -0.016(6) 0.002(6) 0.021(7)
C12A 0.113(16) 0.081(13) 0.033(8) 0.002(8) 0.003(9) 0.073(13)
C16A 0.041(9) 0.060(10) 0.036(8) -0.028(7) -0.002(6) 0.017(8)
C13A 0.059(11) 0.053(10) 0.073(11) -0.021(9) 0.001(9) 0.029(9)
C14A 0.046(10) 0.073(12) 0.038(8) -0.022(8) -0.016(7) 0.025(9)
C15A 0.081(12) 0.040(9) 0.027(7) -0.005(6) 0.004(7) 0.027(9)
O2A 0.050(6) 0.055(6) 0.024(5) -0.011(4) -0.002(4) 0.023(5)
O1D 0.081(10) 0.020(8) 0.106(13) -0.011(8) -0.006(4) 0.010(4)
O1SE 0.132(13) 0.061(9) 0.072(9) -0.015(7) -0.013(9) 0.043(9)
N1SE 0.148(17) 0.084(13) 0.043(8) 0.013(9) 0.003(9) 0.080(13)
C3SE 0.24(3) 0.14(2) 0.037(10) -0.010(13) 0.008(15) 0.16(3)
C2SE 0.14(2) 0.068(16) 0.092(16) -0.038(13) 0.031(16) 0.002(15)
C1SE 0.22(3) 0.037(11) 0.062(12) 0.012(10) 0.023(16) 0.031(15)
O1WC 0.093(10) 0.079(10) 0.083(9) -0.007(7) 0.050(8) 0.013(8)
O1WB 0.29(3) 0.067(11) 0.094(11) -0.013(9) -0.035(15) 0.045(16)

loop_
_atom_type_symbol
_atom_type_description
_atom_type_scat_dispersion_real
_atom_type_scat_dispersion_imag
_atom_type_scat_source
C C 0.0033 0.0016 'International Tables Vol C Tables 4.2.6.8 and 6.1.1.4'
H H 0.0000 0.0000 'International Tables Vol C Tables 4.2.6.8 and 6.1.1.4'
N N 0.0061 0.0033 'International Tables Vol C Tables 4.2.6.8 and 6.1.1.4'
O O 0.0106 0.0060 'International Tables Vol C Tables 4.2.6.8 and 6.1.1.4'
Nd Nd -0.1943 3.0179 'International Tables Vol C Tables 4.2.6.8 and 6.1.1.4'

loop_
_geom_angle_atom_site_label_1
_geom_angle_atom_site_label_2
_geom_angle_atom_site_label_3
_geom_angle
_geom_angle_site_symmetry_1
_geom_angle_site_symmetry_3
O1D Nd1 O1A 109.3(2) . .
O1D Nd1 O1A 109.3(2) . 5_674
O1A Nd1 O1A 141.4(4) . 5_674
O1D Nd1 O2A 77.2(2) . 5_674
O1A Nd1 O2A 66.3(3) . 5_674
O1A Nd1 O2A 123.3(3) 5_674 5_674
O1D Nd1 O2A 77.2(2) . .
O1A Nd1 O2A 123.3(3) . .
O1A Nd1 O2A 66.3(3) 5_674 .
O2A Nd1 O2A 154.4(5) 5_674 .
O1D Nd1 O1W 145.59(19) . .
O1A Nd1 O1W 70.2(3) . .
O1A Nd1 O1W 78.0(3) 5_674 .
O2A Nd1 O1W 71.3(3) 5_674 .
O2A Nd1 O1W 133.3(3) . .
O1D Nd1 O1W 145.59(19) . 5_674
O1A Nd1 O1W 78.0(3) . 5_674
O1A Nd1 O1W 70.2(3) 5_674 5_674
O2A Nd1 O1W 133.3(3) 5_674 5_674
O2A Nd1 O1W 71.3(3) . 5_674
O1W Nd1 O1W 68.8(4) . 5_674
O1D Nd1 N5A 69.4(3) . .
O1A Nd1 N5A 61.7(3) . .
O1A Nd1 N5A 134.9(3) 5_674 .
O2A Nd1 N5A 100.9(3) 5_674 .
O2A Nd1 N5A 69.9(3) . .
O1W Nd1 N5A 129.6(3) . .
O1W Nd1 N5A 86.7(3) 5_674 .
O1D Nd1 N5A 69.4(3) . 5_674
O1A Nd1 N5A 134.9(3) . 5_674
O1A Nd1 N5A 61.7(3) 5_674 5_674
O2A Nd1 N5A 69.9(3) 5_674 5_674
O2A Nd1 N5A 100.9(3) . 5_674
O1W Nd1 N5A 86.7(3) . 5_674
O1W Nd1 N5A 129.6(3) 5_674 5_674
N5A Nd1 N5A 138.9(6) . 5_674
O1D Nd1 Nd3 115.73(2) . .
O1A Nd1 Nd3 41.1(2) . .
O1A Nd1 Nd3 117.8(2) 5_674 .
O2A Nd1 Nd3 41.1(2) 5_674 .
O2A Nd1 Nd3 161.1(2) . .
O1W Nd1 Nd3 40.97(17) . .
O1W Nd1 Nd3 92.22(17) 5_674 .
N5A Nd1 Nd3 100.8(2) . .
N5A Nd1 Nd3 96.8(2) 5_674 .
O1D Nd1 Nd3 115.73(2) . 5_674
O1A Nd1 Nd3 117.8(2) . 5_674
O1A Nd1 Nd3 41.1(2) 5_674 5_674
O2A Nd1 Nd3 161.1(2) 5_674 5_674
O2A Nd1 Nd3 41.1(2) . 5_674
O1W Nd1 Nd3 92.22(17) . 5_674
O1W Nd1 Nd3 40.97(17) 5_674 5_674
N5A Nd1 Nd3 96.8(2) . 5_674
N5A Nd1 Nd3 100.8(2) 5_674 5_674
Nd3 Nd1 Nd3 128.54(4) . 5_674
O1D Nd1 Nd2 180.000(2) . .
O1A Nd1 Nd2 70.7(2) . .
O1A Nd1 Nd2 70.7(2) 5_674 .
O2A Nd1 Nd2 102.8(2) 5_674 .
O2A Nd1 Nd2 102.8(2) . .
O1W Nd1 Nd2 34.41(19) . .
O1W Nd1 Nd2 34.41(19) 5_674 .
N5A Nd1 Nd2 110.6(3) . .
N5A Nd1 Nd2 110.6(3) 5_674 .
Nd3 Nd1 Nd2 64.27(2) . .
Nd3 Nd1 Nd2 64.27(2) 5_674 .
O2B Nd2 O2B 118.3(5) 5_674 .
O2B Nd2 O1W 85.4(3) 5_674 .
O2B Nd2 O1W 156.2(3) . .
O2B Nd2 O1W 156.2(3) 5_674 5_674
O2B Nd2 O1W 85.4(3) . 5_674
O1W Nd2 O1W 71.1(4) . 5_674
O2B Nd2 O1B 73.3(3) 5_674 .
O2B Nd2 O1B 119.1(3) . .
O1W Nd2 O1B 67.4(3) . .
O1W Nd2 O1B 94.0(3) 5_674 .
O2B Nd2 O1B 119.1(3) 5_674 5_674
O2B Nd2 O1B 73.3(3) . 5_674
O1W Nd2 O1B 94.0(3) . 5_674
O1W Nd2 O1B 67.4(3) 5_674 5_674
O1B Nd2 O1B 157.7(4) . 5_674
O2B Nd2 N5B 73.2(4) 5_674 .
O2B Nd2 N5B 66.8(3) . .
O1W Nd2 N5B 127.4(3) . .
O1W Nd2 N5B 118.5(4) 5_674 .
O1B Nd2 N5B 60.6(3) . .
O1B Nd2 N5B 138.5(3) 5_674 .
O2B Nd2 N5B 66.8(3) 5_674 5_674
O2B Nd2 N5B 73.2(4) . 5_674
O1W Nd2 N5B 118.5(4) . 5_674
O1W Nd2 N5B 127.4(3) 5_674 5_674
O1B Nd2 N5B 138.5(3) . 5_674
O1B Nd2 N5B 60.6(3) 5_674 5_674
N5B Nd2 N5B 96.5(6) . 5_674
O2B Nd2 Nd1 120.9(3) 5_674 .
O2B Nd2 Nd1 120.9(3) . .
O1W Nd2 Nd1 35.5(2) . .
O1W Nd2 Nd1 35.5(2) 5_674 .
O1B Nd2 Nd1 78.8(2) . .
O1B Nd2 Nd1 78.8(2) 5_674 .
N5B Nd2 Nd1 131.8(3) . .
N5B Nd2 Nd1 131.8(3) 5_674 .
O1W Nd3 O2A 71.8(3) . 5_674
O1W Nd3 O1A 70.1(3) . .
O2A Nd3 O1A 64.8(3) 5_674 .
O1W Nd3 O1WS 79.3(3) . .
O2A Nd3 O1WS 132.2(3) 5_674 .
O1A Nd3 O1WS 137.2(3) . .
O1W Nd3 N3A 132.8(3) . .
O2A Nd3 N3A 84.8(3) 5_674 .
O1A Nd3 N3A 62.8(3) . .
O1WS Nd3 N3A 140.9(3) . .
O1W Nd3 N3B 126.7(4) . .
O2A Nd3 N3B 154.0(4) 5_674 .
O1A Nd3 N3B 101.8(4) . .
O1WS Nd3 N3B 73.2(4) . .
N3A Nd3 N3B 69.1(4) . .
O1W Nd3 O1B 66.3(3) . .
O2A Nd3 O1B 125.7(3) 5_674 .
O1A Nd3 O1B 69.3(3) . .
O1WS Nd3 O1B 71.3(3) . .
N3A Nd3 O1B 99.1(3) . .
N3B Nd3 O1B 62.0(3) . .
O1W Nd3 O1 149.1(3) . .
O2A Nd3 O1 97.1(3) 5_674 .
O1A Nd3 O1 132.3(3) . .
O1WS Nd3 O1 88.5(3) . .
N3A Nd3 O1 72.2(3) . .
N3B Nd3 O1 74.9(4) . .
O1B Nd3 O1 135.9(3) . .
O1W Nd3 N3 86.6(3) . .
O2A Nd3 N3 69.3(4) 5_674 .
O1A Nd3 N3 133.0(3) . .
O1WS Nd3 N3 71.7(4) . .
N3A Nd3 N3 123.1(4) . .
N3B Nd3 N3 124.4(4) . .
O1B Nd3 N3 137.3(3) . .
O1 Nd3 N3 62.5(3) . .
O1W Nd3 Nd1 42.2(2) . .
O2A Nd3 Nd1 40.5(2) 5_674 .
O1A Nd3 Nd1 39.8(2) . .
O1WS Nd3 Nd1 121.3(2) . .
N3A Nd3 Nd1 94.5(2) . .
N3B Nd3 Nd1 138.9(3) . .
O1B Nd3 Nd1 85.29(19) . .
O1 Nd3 Nd1 137.4(2) . .
N3 Nd3 Nd1 96.3(2) . .
O2 Nd4 O4N 84.2(4) . .
O2 Nd4 O1 136.8(3) . .
O4N Nd4 O1 79.5(3) . .
O2 Nd4 N2A 135.5(4) . .
O4N Nd4 N2A 139.4(4) . .
O1 Nd4 N2A 74.7(3) . .
O2 Nd4 O1SS 79.3(5) . .
O4N Nd4 O1SS 140.3(6) . .
O1 Nd4 O1SS 88.3(5) . .
N2A Nd4 O1SS 70.0(5) . .
O2 Nd4 N2B 136.9(4) . .
O4N Nd4 N2B 74.7(4) . .
O1 Nd4 N2B 75.9(3) . .
N2A Nd4 N2B 69.0(4) . .
O1SS Nd4 N2B 138.5(5) . .
O2 Nd4 N5 73.3(4) . .
O4N Nd4 N5 68.2(4) . .
O1 Nd4 N5 63.5(3) . .
N2A Nd4 N5 123.6(4) . .
O1SS Nd4 N5 72.5(6) . .
N2B Nd4 N5 128.6(4) . .
O2 Nd4 N1A 77.3(3) . .
O4N Nd4 N1A 141.8(3) . .
O1 Nd4 N1A 135.4(3) . .
N2A Nd4 N1A 61.9(3) . .
O1SS Nd4 N1A 68.3(6) . .
N2B Nd4 N1A 96.7(4) . .
N5 Nd4 N1A 134.3(4) . .
O2 Nd4 C1S" 81.2(8) . .
O4N Nd4 C1S" 131.2(8) . .
O1 Nd4 C1S" 80.2(7) . .
N2A Nd4 C1S" 74.3(8) . .
O1SS Nd4 C1S" 10.4(9) . .
N2B Nd4 C1S" 140.2(8) . .
N5 Nd4 C1S" 63.1(8) . .
N1A Nd4 C1S" 78.7(8) . .
O2 Nd4 N1B 78.1(4) . .
O4N Nd4 N1B 70.8(4) . .
O1 Nd4 N1B 131.2(3) . .
N2A Nd4 N1B 104.3(4) . .
O1SS Nd4 N1B 138.4(5) . .
N2B Nd4 N1B 59.6(4) . .
N5 Nd4 N1B 131.6(4) . .
N1A Nd4 N1B 72.9(4) . .
C1S" Nd4 N1B 147.8(8) . .
C6 C7 C8 107.0(13) . .
C6 C7 H7A 126.5 . .
C8 C7 H7A 126.5 . .
C9B O1B Nd2 124.7(9) . .
C9B O1B Nd3 116.9(9) . .
Nd2 O1B Nd3 110.1(3) . .
N13Y C7Y H7YA 109.5 . .
N13Y C7Y H7YB 109.5 . .
H7YA C7Y H7YB 109.5 . .
N13Y C7Y H7YC 109.5 . .
H7YA C7Y H7YC 109.5 . .
H7YB C7Y H7YC 109.5 . .
C8A N3A N2A 110.1(11) . .
C8A N3A Nd3 120.8(8) . .
N2A N3A Nd3 127.9(8) . .
Nd2 O1W Nd3 115.7(3) . .
Nd2 O1W Nd1 110.1(3) . .
Nd3 O1W Nd1 96.9(3) . .
C81 N13Y C7Y 123.8(16) . .
C81 N13Y C1X 119.7(18) . .
C7Y N13Y C1X 116.4(18) . .
N3 N2 C6 110.3(11) . .
N3 N2 H2A 124.8 . .
C6 N2 H2A 124.8 . .
N62 C16 H16A 109.5 . .
N62 C16 H16B 109.5 . .
H16A C16 H16B 109.5 . .
N62 C16 H16C 109.5 . .
H16A C16 H16C 109.5 . .
H16B C16 H16C 109.5 . .
N3A C8A C9A 116.0(13) . .
N3A C8A C7A 110.0(11) . .
C9A C8A C7A 134.0(14) . .
C6A C7A C8A 99.1(12) . .
C6A C7A H7AA 111.9 . .
C8A C7A H7AA 111.9 . .
C6A C7A H7AB 111.9 . .
C8A C7A H7AB 111.9 . .
H7AA C7A H7AB 109.6 . .
C9 O1 Nd4 115.8(8) . .
C9 O1 Nd3 122.5(8) . .
Nd4 O1 Nd3 121.6(3) . .
C6B C7B C8B 103.2(13) . .
C6B C7B H7BA 128.4 . .
C8B C7B H7BA 128.4 . .
C9A N4A N5A 109.2(11) . .
C16G O2 Nd4 140.8(9) . .
C6B N2B N3B 105.4(11) . .
C6B N2B Nd4 127.6(8) . .
N3B N2B Nd4 126.3(9) . .
C4N O4N Nd4 130.1(9) . .
N5 C10 C11 131.2(15) . .
N5 C10 H10A 114.4 . .
C11 C10 H10A 114.4 . .
C9A O1A Nd1 116.4(8) . .
C9A O1A Nd3 121.9(8) . .
Nd1 O1A Nd3 99.1(3) . .
C10A N5A N4A 108.8(11) . .
C10A N5A Nd1 128.4(8) . .
N4A N5A Nd1 116.1(8) . .
O1A C9A N4A 125.7(11) . .
O1A C9A C8A 115.9(14) . .
N4A C9A C8A 117.7(13) . .
N1B C1B C2B 115.6(15) . .
N1B C1B H1BA 122.2 . .
C2B C1B H1BA 122.2 . .
N2A C6A C7A 113.6(11) . .
N2A C6A C5A 118.5(12) . .
C7A C6A C5A 127.5(12) . .
C16G C15 C14 117(3) . .
C16G C15 H15A 121.7 . .
C14 C15 H15A 121.7 . .
C6A N2A N3A 106.9(10) . .
C6A N2A Nd4 125.3(8) . .
N3A N2A Nd4 127.7(8) . .
C8B N3B N2B 109.5(11) . .
C8B N3B Nd3 122.1(9) . .
N2B N3B Nd3 128.3(10) . .
C8 N3 N2 107.1(12) . .
C8 N3 Nd3 117.7(9) . .
N2 N3 Nd3 132.4(8) . .
C4N N62 C4M 125.6(15) . .
C4N N62 C16 119.4(14) . .
C4M N62 C16 114.9(13) . .
Nd3 O1WS H1WA 109.5 . .
N3B C8B C9B 114.0(12) . .
N3B C8B C7B 109.5(12) . .
C9B C8B C7B 136.2(14) . .
N3 C8 C7 109.6(11) . .
N3 C8 C9 121.8(14) . .
C7 C8 C9 128.3(14) . .
N4 C9 O1 130.0(14) . .
N4 C9 C8 115.5(15) . .
O1 C9 C8 114.5(13) . .
C2B C3B C4B 118.7(15) . .
C2B C3B H3BA 120.6 . .
C4B C3B H3BA 120.6 . .
C9 N4 N5 113.7(13) . .
O48 C81 N13Y 125.6(19) . .
O48 C81 H81A 117.2 . .
N13Y C81 H81A 117.2 . .
N1A C1A C2A 124.5(13) . .
N1A C1A H1AA 117.8 . .
C2A C1A H1AA 117.8 . .
C10 N5 N4 116.0(13) . .
C10 N5 Nd4 127.0(10) . .
N4 N5 Nd4 117.0(8) . .
C5B N1B C1B 122.1(14) . .
C5B N1B Nd4 120.4(9) . .
C1B N1B Nd4 117.5(11) . .
O1B C9B N4B 119.0(12) . .
O1B C9B C8B 122.3(14) . .
N4B C9B C8B 118.4(12) . .
C1A N1A C5A 117.1(12) . .
C1A N1A Nd4 123.3(9) . .
C5A N1A Nd4 117.5(8) . .
N1B C5B C4B 123.2(13) . .
N1B C5B C6B 118.5(13) . .
C4B C5B C6B 118.3(14) . .
C3A C4A C2A 116.9(14) . .
C3A C4A H4AA 121.5 . .
C2A C4A H4AA 121.5 . .
C10B N5B N4B 111.6(12) . .
C10B N5B Nd2 129.6(10) . .
N4B N5B Nd2 117.1(8) . .
C9B N4B N5B 114.2(11) . .
N5B C10B C11B 127.5(14) . .
N5B C10B H10B 116.2 . .
C11B C10B H10B 116.2 . .
C5A C3A C4A 120.7(14) . .
C5A C3A H3AA 119.7 . .
C4A C3A H3AA 119.7 . .
C1A C2A C4A 118.2(12) . .
C1A C2A H2AA 120.9 . .
C4A C2A H2AA 120.9 . .
N1A C5A C3A 122.3(12) . .
N1A C5A C6A 115.0(12) . .
C3A C5A C6A 122.6(13) . .
C7B C6B N2B 112.3(11) . .
C7B C6B C5B 134.2(14) . .
N2B C6B C5B 113.4(12) . .
C5B C4B C3B 119.2(14) . .
C5B C4B H4BB 120.4 . .
C3B C4B H4BB 120.4 . .
C3B C2B C1B 121.0(15) . .
C3B C2B H2BA 119.5 . .
C1B C2B H2BA 119.5 . .
C12 C11 C16G 113.2(15) . .
C12 C11 C10 119.7(17) . .
C16G C11 C10 127.0(14) . .
C15 C16G O2 115.8(17) . .
C15 C16G C11 124.4(17) . .
O2 C16G C11 118.9(12) . .
C15 C14 C13 126(2) . .
C15 C14 H14A 116.9 . .
C13 C14 H14A 116.9 . .
C7 C6 N2 106.1(13) . .
C7 C6 C5 133.2(17) . .
N2 C6 C5 120.7(14) . .
C4 C5 N1 122.7(17) . .
C4 C5 C6 121.0(17) . .
N1 C5 C6 116.3(15) . .
C1 N1 C5 117(2) . .
C1 N1 H1A 121.3 . .
C5 N1 H1A 121.3 . .
C5 C4 C3 123(2) . .
C5 C4 H4B 118.4 . .
C3 C4 H4B 118.4 . .
C1 C2 C3 119(2) . .
C1 C2 H2B 120.5 . .
C3 C2 H2B 120.5 . .
N62 C4M H4MA 109.5 . .
N62 C4M H4MB 109.5 . .
H4MA C4M H4MB 109.5 . .
N62 C4M H4MC 109.5 . .
H4MA C4M H4MC 109.5 . .
H4MB C4M H4MC 109.5 . .
N62 C4N O4N 120.5(15) . .
N62 C4N H4NA 119.7 . .
O4N C4N H4NA 119.7 . .
C12 C13 C14 112(2) . .
C12 C13 H13A 123.8 . .
C14 C13 H13A 123.8 . .
C13 C12 C11 127(2) . .
C13 C12 H12A 116.7 . .
C11 C12 H12A 116.7 . .
N13Y C1X H1XA 109.5 . .
N13Y C1X H1XB 109.5 . .
H1XA C1X H1XB 109.5 . .
N13Y C1X H1XC 109.5 . .
H1XA C1X H1XC 109.5 . .
H1XB C1X H1XC 109.5 . .
C2 C1 N1 127(3) . .
C2 C1 H1B 116.4 . .
N1 C1 H1B 116.4 . .
C4 C3 C2 110(3) . .
C4 C3 H3A 109.7 . .
C2 C3 H3A 109.7 . .
C4 C3 H3B 109.7 . .
C2 C3 H3B 109.7 . .
H3A C3 H3B 108.2 . .
C12B C11B C16B 124.3(14) . .
C12B C11B C10B 118.1(14) . .
C16B C11B C10B 117.5(15) . .
O2B C16B C11B 125.8(14) . .
O2B C16B C15B 121.3(13) . .
C11B C16B C15B 111.9(15) . .
C13B C12B C11B 115.3(16) . .
C13B C12B H12B 122.3 . .
C11B C12B H12B 122.3 . .
C12B C13B C14B 123.2(18) . .
C12B C13B H13B 118.4 . .
C14B C13B H13B 118.4 . .
C15B C14B C13B 121.5(16) . .
C15B C14B H14B 119.2 . .
C13B C14B H14B 119.2 . .
C14B C15B C16B 120.7(16) . .
C14B C15B H15B 119.7 . .
C16B C15B H15B 119.7 . .
C16B O2B Nd2 135.8(9) . .
N5A C10A C11A 121.3(12) . .
N5A C10A H10C 119.4 . .
C11A C10A H10C 119.4 . .
C16A C11A C12A 121.0(12) . .
C16A C11A C10A 127.5(13) . .
C12A C11A C10A 111.5(13) . .
C11A C12A C13A 123.5(15) . .
C11A C12A H12C 118.2 . .
C13A C12A H12C 118.2 . .
O2A C16A C11A 124.2(12) . .
O2A C16A C15A 119.1(15) . .
C11A C16A C15A 116.7(15) . .
C14A C13A C12A 114.3(15) . .
C14A C13A H13C 122.8 . .
C12A C13A H13C 122.8 . .
C13A C14A C15A 123.3(14) . .
C13A C14A H14C 118.3 . .
C15A C14A H14C 118.3 . .
C16A C15A C14A 121.0(15) . .
C16A C15A H15C 119.5 . .
C14A C15A H15C 119.5 . .
C16A O2A Nd1 130.3(8) . .
C16A O2A Nd3 130.8(8) . 5_674
Nd1 O2A Nd3 98.4(4) . 5_674
C1S" O1SS C1S' 100(6) . .
C1S" O1SS Nd4 105(6) . .
C1S' O1SS Nd4 142(3) . .
C3SE N1SE C1SE 118.6(15) . .
C3SE N1SE C2SE 117.4(17) . .
C1SE N1SE C2SE 123.7(17) . .
O1SE C3SE N1SE 122(2) . .
O1SE C3SE H3SA 119.1 . .
N1SE C3SE H3SA 119.1 . .
N1SE C2SE H2SA 109.5 . .
N1SE C2SE H2SB 109.5 . .
H2SA C2SE H2SB 109.5 . .
N1SE C2SE H2SC 109.5 . .
H2SA C2SE H2SC 109.5 . .
H2SB C2SE H2SC 109.5 . .
N1SE C1SE H1SA 109.5 . .
N1SE C1SE H1SB 109.5 . .
H1SA C1SE H1SB 109.5 . .
N1SE C1SE H1SC 109.5 . .
H1SA C1SE H1SC 109.5 . .
H1SB C1SE H1SC 109.5 . .
C2S" N1S" C2S" 42(4) . 6_554
C2S" N1S" C3S" 100(3) . .
C2S" N1S" C3S" 136(3) 6_554 .
C2S" N1S" C1S" 153(3) . .
C2S" N1S" C1S" 115(3) 6_554 .
C3S" N1S" C1S" 106(2) . .
O1SS C1S" N1S" 106(6) . .
O1SS C1S" Nd4 65(5) . .
N1S" C1S" Nd4 132.2(18) . .
C2S" C2S" N1S" 88(8) 6_554 .
C2S" C2S" N1S" 50(6) 6_554 6_554
N1S" C2S" N1S" 126(4) . 6_554
N1S' C1S' O1SS 137(4) . .
C1S' N1S' C2S' 101(5) . .
C1S' N1S' C3S' 113(4) . .
C2S' N1S' C3S' 146(5) . .

loop_
_geom_bond_atom_site_label_1
_geom_bond_atom_site_label_2
_geom_bond_distance
_geom_bond_site_symmetry_2
Nd1 O1D 2.420(19) .
Nd1 O1A 2.424(8) .
Nd1 O1A 2.424(8) 5_674
Nd1 O2A 2.455(9) 5_674
Nd1 O2A 2.455(9) .
Nd1 O1W 2.528(10) .
Nd1 O1W 2.528(10) 5_674
Nd1 N5A 2.592(12) .
Nd1 N5A 2.592(12) 5_674
Nd1 Nd3 3.7390(9) .
Nd1 Nd3 3.7390(9) 5_674
Nd1 Nd2 4.0856(16) .
Nd2 O2B 2.353(10) 5_674
Nd2 O2B 2.353(10) .
Nd2 O1W 2.458(9) .
Nd2 O1W 2.458(9) 5_674
Nd2 O1B 2.513(8) .
Nd2 O1B 2.513(8) 5_674
Nd2 N5B 2.661(12) .
Nd2 N5B 2.661(12) 5_674
Nd3 O1W 2.469(7) .
Nd3 O2A 2.484(10) 5_674
Nd3 O1A 2.491(9) .
Nd3 O1WS 2.505(10) .
Nd3 N3A 2.534(11) .
Nd3 N3B 2.549(12) .
Nd3 O1B 2.576(9) .
Nd3 O1 2.609(8) .
Nd3 N3 2.615(11) .
Nd4 O2 2.297(9) .
Nd4 O4N 2.405(12) .
Nd4 O1 2.513(8) .
Nd4 N2A 2.515(11) .
Nd4 O1SS 2.54(2) .
Nd4 N2B 2.543(13) .
Nd4 N5 2.598(12) .
Nd4 N1A 2.710(10) .
Nd4 C1S" 2.72(4) .
Nd4 N1B 2.760(13) .
C7 C6 1.343(19) .
C7 C8 1.42(2) .
C7 H7A 0.9300 .
O1B C9B 1.271(15) .
C7Y N13Y 1.44(3) .
C7Y H7YA 0.9600 .
C7Y H7YB 0.9600 .
C7Y H7YC 0.9600 .
N3A C8A 1.322(18) .
N3A N2A 1.355(14) .
N13Y C81 1.26(2) .
N13Y C1X 1.56(2) .
N2 N3 1.359(14) .
N2 C6 1.38(2) .
N2 H2A 0.8600 .
C16 N62 1.539(19) .
C16 H16A 0.9600 .
C16 H16B 0.9600 .
C16 H16C 0.9600 .
C8A C9A 1.440(17) .
C8A C7A 1.461(19) .
C7A C6A 1.421(18) .
C7A H7AA 0.9700 .
C7A H7AB 0.9700 .
O1 C9 1.292(19) .
C7B C6B 1.333(19) .
C7B C8B 1.439(17) .
C7B H7BA 0.9300 .
N4A C9A 1.331(19) .
N4A N5A 1.407(14) .
O2 C16G 1.405(18) .
N2B C6B 1.368(18) .
N2B N3B 1.374(15) .
O4N C4N 1.36(2) .
C10 N5 1.261(19) .
C10 C11 1.43(2) .
C10 H10A 0.9300 .
O1A C9A 1.318(16) .
N5A C10A 1.346(19) .
O48 C81 1.194(16) .
C1B N1B 1.405(18) .
C1B C2B 1.51(2) .
C1B H1BA 0.9300 .
C6A N2A 1.316(16) .
C6A C5A 1.479(18) .
C15 C16G 1.31(2) .
C15 C14 1.32(4) .
C15 H15A 0.9300 .
N3B C8B 1.303(18) .
N3 C8 1.304(17) .
N62 C4N 1.31(2) .
N62 C4M 1.501(17) .
O1WS H1WA 0.8200 .
C8B C9B 1.409(19) .
C8 C9 1.486(19) .
C9 N4 1.289(19) .
C3B C2B 1.31(2) .
C3B C4B 1.44(2) .
C3B H3BA 0.9300 .
N4 N5 1.388(14) .
C81 H81A 0.9300 .
C1A N1A 1.352(16) .
C1A C2A 1.40(2) .
C1A H1AA 0.9300 .
N1B C5B 1.273(19) .
C9B N4B 1.408(18) .
N1A C5A 1.374(18) .
C5B C4B 1.391(19) .
C5B C6B 1.486(17) .
C4A C3A 1.418(19) .
C4A C2A 1.426(19) .
C4A H4AA 0.9300 .
N5B C10B 1.21(2) .
N5B N4B 1.415(14) .
C10B C11B 1.53(2) .
C10B H10B 0.9300 .
C3A C5A 1.38(2) .
C3A H3AA 0.9300 .
C2A H2AA 0.9300 .
C4B H4BB 0.9300 .
C2B H2BA 0.9300 .
C11 C12 1.40(2) .
C11 C16G 1.40(2) .
C14 C13 1.43(4) .
C14 H14A 0.9300 .
C6 C5 1.48(2) .
C5 C4 1.25(2) .
C5 N1 1.35(2) .
N1 C1 1.34(3) .
N1 H1A 0.8600 .
C4 C3 1.46(3) .
C4 H4B 0.9300 .
C2 C1 1.21(6) .
C2 C3 1.56(6) .
C2 H2B 0.9300 .
C4M H4MA 0.9600 .
C4M H4MB 0.9600 .
C4M H4MC 0.9600 .
C4N H4NA 0.9300 .
C13 C12 1.31(3) .
C13 H13A 0.9300 .
C12 H12A 0.9300 .
C1X H1XA 0.9600 .
C1X H1XB 0.9600 .
C1X H1XC 0.9600 .
C1 H1B 0.9300 .
C3 H3A 0.9700 .
C3 H3B 0.9700 .
C11B C12B 1.42(2) .
C11B C16B 1.43(2) .
C16B O2B 1.285(18) .
C16B C15B 1.47(2) .
C12B C13B 1.35(2) .
C12B H12B 0.9300 .
C13B C14B 1.36(2) .
C13B H13B 0.9300 .
C14B C15B 1.32(3) .
C14B H14B 0.9300 .
C15B H15B 0.9300 .
C10A C11A 1.503(18) .
C10A H10C 0.9300 .
C11A C16A 1.38(2) .
C11A C12A 1.41(2) .
C12A C13A 1.43(2) .
C12A H12C 0.9300 .
C16A O2A 1.305(18) .
C16A C15A 1.423(18) .
C13A C14A 1.37(2) .
C13A H13C 0.9300 .
C14A C15A 1.43(2) .
C14A H14C 0.9300 .
C15A H15C 0.9300 .
O2A Nd3 2.484(10) 5_674
O1SS C1S" 0.51(4) .
O1SS C1S' 1.399(19) .
O1SE C3SE 1.15(2) .
N1SE C3SE 1.39(3) .
N1SE C1SE 1.43(2) .
N1SE C2SE 1.43(2) .
C3SE H3SA 0.9300 .
C2SE H2SA 0.9600 .
C2SE H2SB 0.9600 .
C2SE H2SC 0.9600 .
C1SE H1SA 0.9600 .
C1SE H1SB 0.9600 .
C1SE H1SC 0.9600 .
N1S" C2S" 1.34(8) .
N1S" C2S" 1.74(8) 6_554
N1S" C3S" 1.79(4) .
N1S" C1S" 1.97(4) .
C2S" C2S" 1.16(11) 6_554
C2S" N1S" 1.74(8) 6_554
C3S' N1S' 1.49(8) .
C1S' N1S' 1.389(19) .
N1S' C2S' 1.44(8) .
